data_7716744
loop_
_publ_author_name
'Brehm, Philipp C.'
'Schnakenburg, Gregor'
'Streubel, Rainer'

_publ_section_title
;
 Facile synthesis of five-membered cyclic RE<sub>2</sub>P-H iron(0)
 complexes.
;
_journal_issue 31
_journal_name_full 'Dalton transactions (Cambridge, England : 2003)'
_journal_page_first 13201
_journal_page_last 13206
_journal_paper_doi 10.1039/d4dt01313a
_journal_volume 53
_journal_year 2024
_chemical_absolute_configuration ad
_chemical_formula_moiety 'C8 H10 Cl Fe N2 O4 P'
_chemical_formula_sum 'C8 H10 Cl Fe N2 O4 P'
_chemical_formula_weight 320.45
_chemical_name_systematic PB-107
_space_group_crystal_system monoclinic
_space_group_IT_number 7
_space_group_name_Hall 'P -2yc'
_space_group_name_H-M_alt 'P 1 c 1'
_atom_sites_solution_hydrogens geom
_audit_creation_date 2021-12-03
_audit_creation_method
;
Olex2 1.2
(compiled 2018.05.29 svn.r3508 for OlexSys, GUI svn.r5506)
;
_audit_update_record
;
2024-04-23 deposited with the CCDC.	2024-07-09 downloaded from the CCDC.
;
_cell_angle_alpha 90
_cell_angle_beta 97.364(8)
_cell_angle_gamma 90
_cell_formula_units_Z 2
_cell_length_a 6.9354(6)
_cell_length_b 6.4697(10)
_cell_length_c 14.1938(17)
_cell_measurement_reflns_used 58584
_cell_measurement_temperature 120
_cell_measurement_theta_max 30.87
_cell_measurement_theta_min 2.89
_cell_volume 631.62(14)
_computing_cell_refinement 'X-Area Recipe 1.37.0.0 (STOE, 2021)'
_computing_data_collection 'X-Area Pilatus3_SV 1.31.175.0 (STOE, 2021)'
_computing_data_reduction
;
X-Area Integrate 2.5.1.0 (STOE, 2021)
X-Area LANA 2.6.2.0 (STOE, 2021)
;
_computing_molecular_graphics 'Olex2 (Dolomanov et al., 2009)'
_computing_publication_material 'Olex2 (Dolomanov et al., 2009)'
_computing_structure_refinement 'XL (Sheldrick, 2008)'
_diffrn_ambient_temperature 120.0
_diffrn_detector_area_resol_mean 5.81
_diffrn_measured_fraction_theta_full 1.000
_diffrn_measured_fraction_theta_max 0.897
_diffrn_measurement_device_type 'STOE STADIVARI'
_diffrn_measurement_method 'rotation method, \w scans'
_diffrn_radiation_type MoK\a
_diffrn_radiation_wavelength 0.71073
_diffrn_reflns_av_R_equivalents 0.0155
_diffrn_reflns_av_unetI/netI 0.0151
_diffrn_reflns_Laue_measured_fraction_full 1.000
_diffrn_reflns_Laue_measured_fraction_max 0.897
_diffrn_reflns_limit_h_max 9
_diffrn_reflns_limit_h_min -9
_diffrn_reflns_limit_k_max 9
_diffrn_reflns_limit_k_min -9
_diffrn_reflns_limit_l_max 20
_diffrn_reflns_limit_l_min -20
_diffrn_reflns_number 14397
_diffrn_reflns_point_group_measured_fraction_full 0.999
_diffrn_reflns_point_group_measured_fraction_max 0.842
_diffrn_reflns_theta_full 25.242
_diffrn_reflns_theta_max 30.795
_diffrn_reflns_theta_min 2.894
_exptl_absorpt_coefficient_mu 1.534
_exptl_absorpt_correction_T_max 1.0000
_exptl_absorpt_correction_T_min 1.0000
_exptl_absorpt_correction_type multi-scan
_exptl_absorpt_process_details
;
STOE LANA, absorption correction by scaling of reflection intensities.
J. Koziskova, F. Hahn, J. Richter, J. Kozisek, "Comparison of different
absorption corrections on the model structure of tetrakis(\m~2~-acetato)-
diaqua-di-copper(II)", Acta Chimica Slovaca, vol. 9, no. 2, 2016, pp. 136 - 140.
;
_exptl_crystal_colour 'clear light yellow'
_exptl_crystal_colour_lustre clear
_exptl_crystal_colour_modifier light
_exptl_crystal_colour_primary yellow
_exptl_crystal_density_diffrn 1.685
_exptl_crystal_density_method 'not measured'
_exptl_crystal_description block
_exptl_crystal_F_000 324
_exptl_crystal_size_max 0.2
_exptl_crystal_size_mid 0.15
_exptl_crystal_size_min 0.12
_refine_diff_density_max 0.247
_refine_diff_density_min -0.281
_refine_diff_density_rms 0.050
_refine_ls_abs_structure_details
;
 Flack x determined using 1465 quotients [(I+)-(I-)]/[(I+)+(I-)]
 (Parsons, Flack and Wagner, Acta Cryst. B69 (2013) 249-259).
;
_refine_ls_abs_structure_Flack -0.004(6)
_refine_ls_extinction_method none
_refine_ls_goodness_of_fit_ref 1.049
_refine_ls_hydrogen_treatment constr
_refine_ls_matrix_type full
_refine_ls_number_parameters 156
_refine_ls_number_reflns 3349
_refine_ls_number_restraints 2
_refine_ls_restrained_S_all 1.048
_refine_ls_R_factor_all 0.0210
_refine_ls_R_factor_gt 0.0189
_refine_ls_shift/su_max 0.000
_refine_ls_shift/su_mean 0.000
_refine_ls_structure_factor_coef Fsqd
_refine_ls_weighting_details 'w=1/[\s^2^(Fo^2^)+(0.0202P)^2^+0.2385P] where P=(Fo^2^+2Fc^2^)/3'
_refine_ls_weighting_scheme calc
_refine_ls_wR_factor_gt 0.0420
_refine_ls_wR_factor_ref 0.0429
_reflns_Friedel_coverage 0.874
_reflns_Friedel_fraction_full 0.997
_reflns_Friedel_fraction_max 0.787
_reflns_number_gt 3223
_reflns_number_total 3349
_reflns_threshold_expression 'I > 2\s(I)'
_cod_data_source_file d4dt01313a2.cif
_cod_data_source_block 1b
_cod_depositor_comments 'Adding full bibliography for 7716744--7716746.cif.'
_cod_database_code 7716744
_shelx_shelxl_version_number 2017/1
_shelx_space_group_comment
;
The symmetry employed for this shelxl refinement is uniquely defined
by the following loop, which should always be used as a source of
symmetry information in preference to the above space-group names.
They are only intended as comments.
;
_shelx_estimated_absorpt_t_max 0.837
_shelx_estimated_absorpt_t_min 0.749
_olex2_refinement_description
;
1. Fixed Uiso
 At 1.2 times of:
  All C(H,H) groups
 At 1.5 times of:
  All C(H,H,H) groups
2.a Secondary CH2 refined with riding coordinates:
 C1(H1A,H1B), C2(H2A,H2B)
2.b Idealised Me refined as rotating group:
 C3(H3A,H3B,H3C), C4(H4A,H4B,H4C)
;
_olex2_submission_special_instructions 'No special instructions were received'

loop_
_space_group_symop_operation_xyz
'x, y, z'
'x, -y, z+1/2'

loop_
_atom_site_label
_atom_site_type_symbol
_atom_site_fract_x
_atom_site_fract_y
_atom_site_fract_z
_atom_site_U_iso_or_equiv
_atom_site_adp_type
_atom_site_occupancy
_atom_site_site_symmetry_order
_atom_site_calc_flag
_atom_site_refinement_flags_posn
_atom_site_refinement_flags_adp
_atom_site_refinement_flags_occupancy
_atom_site_disorder_assembly
_atom_site_disorder_group
Fe Fe 0.66218(3) 0.29122(5) 0.53869(2) 0.01485(7) Uani 1 1 d . . . . .
Cl Cl 0.63345(7) 0.53834(10) 0.31449(4) 0.02663(13) Uani 1 1 d . . . . .
P P 0.47225(7) 0.41196(9) 0.41757(4) 0.01471(11) Uani 1 1 d . . . . .
O1 O 0.8817(3) 0.0903(3) 0.70365(13) 0.0311(4) Uani 1 1 d . . . . .
O2 O 0.8543(3) 0.6888(3) 0.58524(15) 0.0315(4) Uani 1 1 d . . . . .
O3 O 0.2955(3) 0.2198(3) 0.61585(15) 0.0326(4) Uani 1 1 d . . . . .
O4 O 0.8740(3) 0.0336(3) 0.41578(14) 0.0320(4) Uani 1 1 d . . . . .
N1 N 0.3104(3) 0.5875(3) 0.43249(15) 0.0212(4) Uani 1 1 d . . . . .
N2 N 0.3150(3) 0.2596(3) 0.35361(14) 0.0193(4) Uani 1 1 d . . . . .
C1 C 0.1215(3) 0.5520(4) 0.37691(18) 0.0249(5) Uani 1 1 d . . . . .
H1A H 0.072501 0.680216 0.344128 0.030 Uiso 1 1 calc R . . . .
H1B H 0.025707 0.504608 0.418263 0.030 Uiso 1 1 calc R . . . .
C2 C 0.1559(3) 0.3858(4) 0.30530(17) 0.0235(5) Uani 1 1 d . . . . .
H2A H 0.037489 0.301291 0.288533 0.028 Uiso 1 1 calc R . . . .
H2B H 0.193632 0.448184 0.246655 0.028 Uiso 1 1 calc R . . . .
C3 C 0.3236(4) 0.7463(4) 0.5050(2) 0.0274(5) Uani 1 1 d . . . . .
H3A H 0.460048 0.766761 0.531000 0.041 Uiso 1 1 calc GR . . . .
H3B H 0.249295 0.703697 0.555954 0.041 Uiso 1 1 calc GR . . . .
H3C H 0.270240 0.876009 0.477013 0.041 Uiso 1 1 calc GR . . . .
C4 C 0.3801(4) 0.0916(4) 0.2972(2) 0.0296(6) Uani 1 1 d . . . . .
H4A H 0.480623 0.011572 0.336070 0.044 Uiso 1 1 calc GR . . . .
H4B H 0.433706 0.148798 0.242121 0.044 Uiso 1 1 calc GR . . . .
H4C H 0.269800 0.001493 0.275391 0.044 Uiso 1 1 calc GR . . . .
C5 C 0.7966(4) 0.1674(4) 0.64009(17) 0.0216(5) Uani 1 1 d . . . . .
C6 C 0.7783(3) 0.5359(4) 0.56564(17) 0.0211(5) Uani 1 1 d . . . . .
C7 C 0.4385(3) 0.2444(4) 0.58629(17) 0.0216(5) Uani 1 1 d . . . . .
C8 C 0.7876(3) 0.1323(4) 0.46200(17) 0.0215(5) Uani 1 1 d . . . . .

loop_
_atom_site_aniso_label
_atom_site_aniso_U_11
_atom_site_aniso_U_22
_atom_site_aniso_U_33
_atom_site_aniso_U_23
_atom_site_aniso_U_13
_atom_site_aniso_U_12
Fe 0.01655(13) 0.01681(13) 0.01073(13) 0.00016(13) 0.00001(10) 0.00100(13)
Cl 0.0183(2) 0.0404(3) 0.0213(3) 0.0130(3) 0.0030(2) -0.0022(2)
P 0.0141(2) 0.0176(2) 0.0121(2) 0.0007(2) 0.00040(19) -0.0008(2)
O1 0.0389(10) 0.0350(10) 0.0174(9) 0.0012(8) -0.0045(8) 0.0113(8)
O2 0.0321(9) 0.0245(9) 0.0355(11) -0.0041(8) -0.0048(8) -0.0069(8)
O3 0.0286(9) 0.0430(11) 0.0276(9) 0.0070(9) 0.0092(8) -0.0037(8)
O4 0.0358(10) 0.0367(11) 0.0246(9) -0.0047(8) 0.0081(8) 0.0116(9)
N1 0.0166(8) 0.0225(9) 0.0233(10) -0.0035(8) -0.0021(8) 0.0020(7)
N2 0.0176(8) 0.0246(9) 0.0151(9) -0.0027(8) -0.0007(7) -0.0030(7)
C1 0.0157(9) 0.0327(13) 0.0249(12) -0.0004(10) -0.0027(9) 0.0021(9)
C2 0.0192(10) 0.0328(13) 0.0171(10) 0.0008(10) -0.0033(8) -0.0028(10)
C3 0.0240(11) 0.0266(13) 0.0310(13) -0.0079(11) 0.0010(10) 0.0030(10)
C4 0.0328(13) 0.0293(13) 0.0255(13) -0.0124(11) -0.0010(11) -0.0005(11)
C5 0.0242(11) 0.0233(11) 0.0170(11) -0.0038(9) 0.0018(9) 0.0036(9)
C6 0.0194(10) 0.0265(12) 0.0164(10) 0.0007(9) -0.0017(8) 0.0025(9)
C7 0.0261(12) 0.0226(11) 0.0158(11) 0.0031(9) 0.0018(9) -0.0003(9)
C8 0.0232(10) 0.0246(11) 0.0157(10) 0.0024(9) -0.0012(9) 0.0023(9)

loop_
_atom_type_symbol
_atom_type_description
_atom_type_scat_dispersion_real
_atom_type_scat_dispersion_imag
_atom_type_scat_source
C C 0.0033 0.0016 'International Tables Vol C Tables 4.2.6.8 and 6.1.1.4'
H H 0.0000 0.0000 'International Tables Vol C Tables 4.2.6.8 and 6.1.1.4'
Cl Cl 0.1484 0.1585 'International Tables Vol C Tables 4.2.6.8 and 6.1.1.4'
Fe Fe 0.3463 0.8444 'International Tables Vol C Tables 4.2.6.8 and 6.1.1.4'
N N 0.0061 0.0033 'International Tables Vol C Tables 4.2.6.8 and 6.1.1.4'
O O 0.0106 0.0060 'International Tables Vol C Tables 4.2.6.8 and 6.1.1.4'
P P 0.1023 0.0942 'International Tables Vol C Tables 4.2.6.8 and 6.1.1.4'

loop_
_geom_angle_atom_site_label_1
_geom_angle_atom_site_label_2
_geom_angle_atom_site_label_3
_geom_angle
_geom_angle_site_symmetry_1
_geom_angle_site_symmetry_3
_geom_angle_publ_flag
C5 Fe P 172.89(9) . . ?
C5 Fe C8 89.35(11) . . ?
C6 Fe P 93.53(8) . . ?
C6 Fe C5 92.85(11) . . ?
C6 Fe C7 117.02(11) . . ?
C6 Fe C8 113.22(12) . . ?
C7 Fe P 83.85(8) . . ?
C7 Fe C5 90.45(11) . . ?
C7 Fe C8 129.70(11) . . ?
C8 Fe P 91.02(8) . . ?
Cl P Fe 111.44(3) . . ?
N1 P Fe 120.37(8) . . ?
N1 P Cl 104.74(8) . . ?
N1 P N2 94.00(10) . . ?
N2 P Fe 120.71(8) . . ?
N2 P Cl 102.75(8) . . ?
C1 N1 P 113.94(16) . . ?
C3 N1 P 127.21(17) . . ?
C3 N1 C1 117.8(2) . . ?
C2 N2 P 109.15(15) . . ?
C4 N2 P 121.19(17) . . ?
C4 N2 C2 115.2(2) . . ?
N1 C1 H1A 110.6 . . ?
N1 C1 H1B 110.6 . . ?
N1 C1 C2 105.46(19) . . ?
H1A C1 H1B 108.8 . . ?
C2 C1 H1A 110.6 . . ?
C2 C1 H1B 110.6 . . ?
N2 C2 C1 104.70(19) . . ?
N2 C2 H2A 110.8 . . ?
N2 C2 H2B 110.8 . . ?
C1 C2 H2A 110.8 . . ?
C1 C2 H2B 110.8 . . ?
H2A C2 H2B 108.9 . . ?
N1 C3 H3A 109.5 . . ?
N1 C3 H3B 109.5 . . ?
N1 C3 H3C 109.5 . . ?
H3A C3 H3B 109.5 . . ?
H3A C3 H3C 109.5 . . ?
H3B C3 H3C 109.5 . . ?
N2 C4 H4A 109.5 . . ?
N2 C4 H4B 109.5 . . ?
N2 C4 H4C 109.5 . . ?
H4A C4 H4B 109.5 . . ?
H4A C4 H4C 109.5 . . ?
H4B C4 H4C 109.5 . . ?
O1 C5 Fe 179.6(3) . . ?
O2 C6 Fe 178.0(2) . . ?
O3 C7 Fe 178.3(2) . . ?
O4 C8 Fe 177.1(2) . . ?

loop_
_geom_bond_atom_site_label_1
_geom_bond_atom_site_label_2
_geom_bond_distance
_geom_bond_site_symmetry_2
_geom_bond_publ_flag
Fe P 2.1726(6) . ?
Fe C5 1.799(2) . ?
Fe C6 1.795(2) . ?
Fe C7 1.796(2) . ?
Fe C8 1.800(3) . ?
Cl P 2.1162(8) . ?
P N1 1.630(2) . ?
P N2 1.653(2) . ?
O1 C5 1.129(3) . ?
O2 C6 1.138(3) . ?
O3 C7 1.136(3) . ?
O4 C8 1.140(3) . ?
N1 C1 1.458(3) . ?
N1 C3 1.449(3) . ?
N2 C2 1.470(3) . ?
N2 C4 1.456(3) . ?
C1 H1A 0.9900 . ?
C1 H1B 0.9900 . ?
C1 C2 1.519(4) . ?
C2 H2A 0.9900 . ?
C2 H2B 0.9900 . ?
C3 H3A 0.9800 . ?
C3 H3B 0.9800 . ?
C3 H3C 0.9800 . ?
C4 H4A 0.9800 . ?
C4 H4B 0.9800 . ?
C4 H4C 0.9800 . ?

loop_
_geom_torsion_atom_site_label_1
_geom_torsion_atom_site_label_2
_geom_torsion_atom_site_label_3
_geom_torsion_atom_site_label_4
_geom_torsion
_geom_torsion_site_symmetry_1
_geom_torsion_site_symmetry_2
_geom_torsion_site_symmetry_3
_geom_torsion_site_symmetry_4
_geom_torsion_publ_flag
Fe P N1 C1 -137.11(15) . . . . ?
Fe P N1 C3 30.9(3) . . . . ?
Fe P N2 C2 156.37(13) . . . . ?
Fe P N2 C4 -66.2(2) . . . . ?
Cl P N1 C1 96.57(17) . . . . ?
Cl P N1 C3 -95.4(2) . . . . ?
Cl P N2 C2 -78.85(16) . . . . ?
Cl P N2 C4 58.6(2) . . . . ?
P N1 C1 C2 -13.1(3) . . . . ?
P N2 C2 C1 -37.6(2) . . . . ?
N1 P N2 C2 27.24(17) . . . . ?
N1 P N2 C4 164.7(2) . . . . ?
N1 C1 C2 N2 30.8(2) . . . . ?
N2 P N1 C1 -7.74(19) . . . . ?
N2 P N1 C3 160.3(2) . . . . ?
C3 N1 C1 C2 177.7(2) . . . . ?
C4 N2 C2 C1 -177.9(2) . . . . ?
